data_1565723
loop_
_publ_author_name
'Large, Benjamin'
'Meddeb, Maissa'
'Pucheta, Jos\'e Enrique Herbert'
'Gaucher, Anne'
'Cordier, Marie'
'Gosmini, Corinne'
'Farjon, Jonathan'
'Auffrant, Audrey'
'Prim, Damien'

_publ_section_title
;
 Deciphering preferred geometries of pyridylmethylamines-based complexes:
 A robust strategy combining NMR, DFT and X-ray
;
_journal_name_full 'Inorganica Chimica Acta'
_journal_page_first 119070
_journal_paper_doi 10.1016/j.ica.2019.119070
_journal_volume 498
_journal_year 2019
_chemical_absolute_configuration S
_chemical_formula_moiety 'C14 H16 Br2 Co N2'
_chemical_formula_sum 'C14 H16 Br2 Co N2'
_chemical_formula_weight 431.04
_space_group_crystal_system orthorhombic
_space_group_IT_number 19
_space_group_name_Hall 'P 2ac 2ab'
_space_group_name_H-M_alt 'P 21 21 21'
_atom_sites_solution_hydrogens mixed
_audit_creation_method SHELXL-2014/7
_cell_angle_alpha 90
_cell_angle_beta 90
_cell_angle_gamma 90
_cell_formula_units_Z 4
_cell_length_a 9.030(1)
_cell_length_b 12.771(1)
_cell_length_c 13.805(1)
_cell_measurement_reflns_used 3826
_cell_measurement_temperature 150.0(1)
_cell_measurement_theta_max 27.485
_cell_measurement_theta_min 0.998
_cell_volume 1592.0(2)
_computing_cell_refinement 'DENZO (Otwinowski & Minor, 1997) & COLLECT'
_computing_data_collection 'COLLECT (Hooft, R.W.W., 1998)'
_computing_data_reduction 'DENZO & COLLECT'
_computing_molecular_graphics 'PLATON (Spek, 2009)'
_computing_structure_refinement 'SHELXL-2014/7 (Sheldrick, 2014)'
_computing_structure_solution 'SIR97 (Altomare et al., 1999)'
_diffrn_ambient_temperature 150.0(1)
_diffrn_measured_fraction_theta_full 0.998
_diffrn_measured_fraction_theta_max 0.998
_diffrn_measurement_device_type 'Kappa APEX II'
_diffrn_measurement_method 'phi and omega scans'
_diffrn_radiation_type MoK\a
_diffrn_radiation_wavelength 0.71069
_diffrn_reflns_av_R_equivalents 0.0549
_diffrn_reflns_av_unetI/netI 0.0237
_diffrn_reflns_Laue_measured_fraction_full 0.998
_diffrn_reflns_Laue_measured_fraction_max 0.998
_diffrn_reflns_limit_h_max 11
_diffrn_reflns_limit_h_min -11
_diffrn_reflns_limit_k_max 16
_diffrn_reflns_limit_k_min -16
_diffrn_reflns_limit_l_max 17
_diffrn_reflns_limit_l_min -17
_diffrn_reflns_number 29698
_diffrn_reflns_point_group_measured_fraction_full 0.999
_diffrn_reflns_point_group_measured_fraction_max 0.999
_diffrn_reflns_theta_full 25.240
_diffrn_reflns_theta_max 27.479
_diffrn_reflns_theta_min 3.132
_exptl_absorpt_coefficient_mu 6.085
_exptl_absorpt_correction_T_max 1.19842
_exptl_absorpt_correction_T_min 0.845354
_exptl_absorpt_correction_type multi-scan
_exptl_absorpt_process_details DENZO/SCALEPACK
_exptl_crystal_colour Blue
_exptl_crystal_density_diffrn 1.798
_exptl_crystal_description Plate
_exptl_crystal_F_000 844
_exptl_crystal_size_max 0.300
_exptl_crystal_size_mid 0.100
_exptl_crystal_size_min 0.040
_refine_diff_density_max 0.295
_refine_diff_density_min -0.256
_refine_diff_density_rms 0.065
_refine_ls_abs_structure_details
;
 Refined as an inversion twin.
;
_refine_ls_abs_structure_Flack 0.057(11)
_refine_ls_extinction_coef .
_refine_ls_extinction_method none
_refine_ls_goodness_of_fit_ref 1.074
_refine_ls_hydrogen_treatment mixed
_refine_ls_matrix_type full
_refine_ls_number_parameters 177
_refine_ls_number_reflns 3654
_refine_ls_number_restraints 0
_refine_ls_restrained_S_all 1.074
_refine_ls_R_factor_all 0.0266
_refine_ls_R_factor_gt 0.0235
_refine_ls_shift/su_max 0.002
_refine_ls_shift/su_mean 0.000
_refine_ls_structure_factor_coef Fsqd
_refine_ls_weighting_details 'w=1/[\s^2^(Fo^2^)+(0.0191P)^2^+1.2039P] where P=(Fo^2^+2Fc^2^)/3'
_refine_ls_weighting_scheme calc
_refine_ls_wR_factor_gt 0.0504
_refine_ls_wR_factor_ref 0.0520
_reflns_Friedel_coverage 0.749
_reflns_Friedel_fraction_full 1.000
_reflns_Friedel_fraction_max 1.000
_reflns_number_gt 3469
_reflns_number_total 3654
_reflns_threshold_expression 'I > 2\s(I)'
_cod_data_source_file ICA-2019-498-119070.cif
_cod_data_source_block aa886bis
_cod_database_code 1565723
_shelx_shelxl_version_number 2014/7
_shelx_space_group_comment
;
The symmetry employed for this shelxl refinement is uniquely defined
by the following loop, which should always be used as a source of
symmetry information in preference to the above space-group names.
They are only intended as comments.
;
_shelx_estimated_absorpt_t_min 0.263
_shelx_estimated_absorpt_t_max 0.793

loop_
_space_group_symop_operation_xyz
'x, y, z'
'-x+1/2, -y, z+1/2'
'x+1/2, -y+1/2, -z'
'-x, y+1/2, -z+1/2'

loop_
_atom_site_label
_atom_site_type_symbol
_atom_site_fract_x
_atom_site_fract_y
_atom_site_fract_z
_atom_site_U_iso_or_equiv
_atom_site_adp_type
_atom_site_occupancy
_atom_site_site_symmetry_order
_atom_site_calc_flag
_atom_site_refinement_flags_posn
_atom_site_refinement_flags_adp
_atom_site_refinement_flags_occupancy
_atom_site_disorder_assembly
_atom_site_disorder_group
Br1 Br -0.17191(5) 0.05985(3) 0.34902(3) 0.03160(10) Uani 1 1 d . . . . .
Br2 Br 0.15598(5) -0.09164(3) 0.21202(3) 0.03216(10) Uani 1 1 d . . . . .
Co1 Co 0.05123(6) 0.07040(4) 0.26118(4) 0.02554(12) Uani 1 1 d . . . . .
N1 N 0.1951(4) 0.1676(3) 0.3277(2) 0.0292(8) Uani 1 1 d . . . . .
N2 N 0.0348(4) 0.1900(2) 0.1594(2) 0.0227(6) Uani 1 1 d . . . . .
H2 H -0.052(5) 0.227(4) 0.180(3) 0.027 Uiso 1 1 d . U . . .
C1 C 0.2518(6) 0.1575(4) 0.4173(3) 0.0406(11) Uani 1 1 d . . . . .
H1 H 0.2355 0.0940 0.4515 0.049 Uiso 1 1 calc R U . . .
C2 C 0.3319(7) 0.2349(4) 0.4611(3) 0.0479(12) Uani 1 1 d . . . . .
H2A H 0.3716 0.2254 0.5242 0.057 Uiso 1 1 calc R U . . .
C3 C 0.3538(6) 0.3282(4) 0.4106(3) 0.0406(11) Uani 1 1 d . . . . .
H3 H 0.4078 0.3839 0.4394 0.049 Uiso 1 1 calc R U . . .
C4 C 0.2967(5) 0.3387(3) 0.3193(3) 0.0298(9) Uani 1 1 d . . . . .
H4 H 0.3114 0.4017 0.2840 0.036 Uiso 1 1 calc R U . . .
C5 C 0.2173(4) 0.2567(3) 0.2786(3) 0.0241(8) Uani 1 1 d . . . . .
C6 C 0.1620(5) 0.2616(3) 0.1755(3) 0.0243(8) Uani 1 1 d . . . . .
H6A H 0.1314 0.3342 0.1604 0.029 Uiso 1 1 calc R U . . .
H6B H 0.2435 0.2424 0.1309 0.029 Uiso 1 1 calc R U . . .
C7 C 0.0216(4) 0.1531(3) 0.0572(3) 0.0230(8) Uani 1 1 d . . . . .
H7 H 0.1104 0.1089 0.0428 0.028 Uiso 1 1 calc R U . . .
C8 C -0.1150(4) 0.0828(3) 0.0492(3) 0.0308(9) Uani 1 1 d . . . . .
H8A H -0.2043 0.1243 0.0615 0.046 Uiso 1 1 calc R U . . .
H8B H -0.1082 0.0262 0.0970 0.046 Uiso 1 1 calc R U . . .
H8C H -0.1200 0.0528 -0.0161 0.046 Uiso 1 1 calc R U . . .
C9 C 0.0165(4) 0.2396(3) -0.0176(3) 0.0223(7) Uani 1 1 d . . . . .
C10 C -0.0470(4) 0.3368(3) -0.0003(3) 0.0246(8) Uani 1 1 d . . . . .
H10 H -0.0849 0.3527 0.0622 0.029 Uiso 1 1 calc R U . . .
C11 C -0.0554(4) 0.4111(3) -0.0741(3) 0.0297(8) Uani 1 1 d . . . . .
H11 H -0.0995 0.4773 -0.0617 0.036 Uiso 1 1 calc R U . . .
C12 C 0.0002(4) 0.3887(4) -0.1655(3) 0.0325(9) Uani 1 1 d . . . . .
H12 H -0.0059 0.4395 -0.2156 0.039 Uiso 1 1 calc R U . . .
C13 C 0.0647(5) 0.2923(4) -0.1835(3) 0.0318(9) Uani 1 1 d . . . . .
H13 H 0.1037 0.2769 -0.2458 0.038 Uiso 1 1 calc R U . . .
C14 C 0.0719(5) 0.2183(3) -0.1103(3) 0.0272(8) Uani 1 1 d . . . . .
H14 H 0.1152 0.1520 -0.1231 0.033 Uiso 1 1 calc R U . . .

loop_
_atom_site_aniso_label
_atom_site_aniso_U_11
_atom_site_aniso_U_22
_atom_site_aniso_U_33
_atom_site_aniso_U_23
_atom_site_aniso_U_13
_atom_site_aniso_U_12
Br1 0.0391(2) 0.0280(2) 0.02773(19) 0.00017(16) 0.00586(17) -0.00270(18)
Br2 0.0387(2) 0.02476(19) 0.0330(2) 0.00048(16) 0.00197(18) 0.00244(18)
Co1 0.0332(3) 0.0205(2) 0.0229(2) 0.0014(2) -0.0002(2) -0.0040(2)
N1 0.038(2) 0.0250(17) 0.0244(16) 0.0031(13) -0.0039(14) -0.0050(14)
N2 0.0259(16) 0.0223(16) 0.0200(15) -0.0012(12) 0.0011(13) -0.0013(13)
C1 0.058(3) 0.036(2) 0.028(2) 0.0091(19) -0.009(2) -0.013(2)
C2 0.072(3) 0.043(3) 0.028(2) 0.0047(19) -0.015(2) -0.014(3)
C3 0.054(3) 0.037(2) 0.031(2) -0.0038(19) -0.009(2) -0.013(2)
C4 0.038(2) 0.025(2) 0.027(2) 0.0026(16) -0.0017(16) -0.0043(17)
C5 0.0290(18) 0.0231(18) 0.0201(17) 0.0003(15) 0.0025(15) 0.0015(15)
C6 0.0273(18) 0.0203(17) 0.0253(18) -0.0013(14) -0.0011(16) -0.0011(18)
C7 0.0249(19) 0.0211(18) 0.0231(18) -0.0045(14) -0.0010(15) 0.0013(15)
C8 0.035(2) 0.028(2) 0.030(2) 0.0020(17) -0.0051(15) -0.0087(18)
C9 0.0200(17) 0.0238(19) 0.0232(18) 0.0008(15) -0.0025(14) -0.0029(14)
C10 0.0229(17) 0.026(2) 0.0248(18) -0.0019(15) -0.0025(15) -0.0006(16)
C11 0.0283(18) 0.026(2) 0.034(2) 0.0006(17) -0.0046(16) -0.0021(17)
C12 0.031(2) 0.038(2) 0.029(2) 0.0094(18) -0.0034(16) -0.0100(18)
C13 0.033(2) 0.041(2) 0.0225(19) 0.0000(17) 0.0030(16) -0.0022(19)
C14 0.028(2) 0.030(2) 0.0236(18) -0.0031(16) 0.0023(16) -0.0007(17)

loop_
_atom_type_symbol
_atom_type_description
_atom_type_scat_dispersion_real
_atom_type_scat_dispersion_imag
_atom_type_scat_source
C C 0.0033 0.0016 'International Tables Vol C Tables 4.2.6.8 and 6.1.1.4'
H H 0.0000 0.0000 'International Tables Vol C Tables 4.2.6.8 and 6.1.1.4'
Br Br -0.2901 2.4595 'International Tables Vol C Tables 4.2.6.8 and 6.1.1.4'
Co Co 0.3494 0.9721 'International Tables Vol C Tables 4.2.6.8 and 6.1.1.4'
N N 0.0061 0.0033 'International Tables Vol C Tables 4.2.6.8 and 6.1.1.4'

loop_
_geom_angle_atom_site_label_1
_geom_angle_atom_site_label_2
_geom_angle_atom_site_label_3
_geom_angle
_geom_angle_site_symmetry_1
_geom_angle_site_symmetry_3
N1 Co1 N2 84.36(13) . .
N1 Co1 Br1 110.59(10) . .
N2 Co1 Br1 109.18(10) . .
N1 Co1 Br2 114.19(10) . .
N2 Co1 Br2 118.38(9) . .
Br1 Co1 Br2 115.98(3) . .
C5 N1 C1 119.3(4) . .
C5 N1 Co1 112.9(3) . .
C1 N1 Co1 127.2(3) . .
C6 N2 C7 113.4(3) . .
C6 N2 Co1 107.2(2) . .
C7 N2 Co1 114.4(2) . .
C6 N2 H2 106(3) . .
C7 N2 H2 112(2) . .
Co1 N2 H2 103(3) . .
N1 C1 C2 122.7(4) . .
N1 C1 H1 118.7 . .
C2 C1 H1 118.7 . .
C1 C2 C3 118.2(4) . .
C1 C2 H2A 120.9 . .
C3 C2 H2A 120.9 . .
C4 C3 C2 119.4(4) . .
C4 C3 H3 120.3 . .
C2 C3 H3 120.3 . .
C3 C4 C5 119.5(4) . .
C3 C4 H4 120.2 . .
C5 C4 H4 120.2 . .
N1 C5 C4 121.0(3) . .
N1 C5 C6 117.5(3) . .
C4 C5 C6 121.4(3) . .
N2 C6 C5 111.8(3) . .
N2 C6 H6A 109.3 . .
C5 C6 H6A 109.3 . .
N2 C6 H6B 109.3 . .
C5 C6 H6B 109.3 . .
H6A C6 H6B 107.9 . .
N2 C7 C9 114.6(3) . .
N2 C7 C8 108.5(3) . .
C9 C7 C8 110.8(3) . .
N2 C7 H7 107.5 . .
C9 C7 H7 107.5 . .
C8 C7 H7 107.5 . .
C7 C8 H8A 109.5 . .
C7 C8 H8B 109.5 . .
H8A C8 H8B 109.5 . .
C7 C8 H8C 109.5 . .
H8A C8 H8C 109.5 . .
H8B C8 H8C 109.5 . .
C10 C9 C14 118.6(4) . .
C10 C9 C7 123.3(3) . .
C14 C9 C7 118.1(3) . .
C9 C10 C11 120.4(4) . .
C9 C10 H10 119.8 . .
C11 C10 H10 119.8 . .
C12 C11 C10 120.3(4) . .
C12 C11 H11 119.9 . .
C10 C11 H11 119.9 . .
C13 C12 C11 119.9(4) . .
C13 C12 H12 120.0 . .
C11 C12 H12 120.0 . .
C12 C13 C14 119.6(4) . .
C12 C13 H13 120.2 . .
C14 C13 H13 120.2 . .
C13 C14 C9 121.2(4) . .
C13 C14 H14 119.4 . .
C9 C14 H14 119.4 . .

loop_
_geom_bond_atom_site_label_1
_geom_bond_atom_site_label_2
_geom_bond_distance
_geom_bond_site_symmetry_2
Br1 Co1 2.3555(7) .
Br2 Co1 2.3744(7) .
Co1 N1 2.017(3) .
Co1 N2 2.080(3) .
N1 C5 1.340(5) .
N1 C1 1.345(5) .
N2 C6 1.485(5) .
N2 C7 1.493(5) .
N2 H2 0.96(5) .
C1 C2 1.365(7) .
C1 H1 0.9500 .
C2 C3 1.394(7) .
C2 H2A 0.9500 .
C3 C4 1.369(6) .
C3 H3 0.9500 .
C4 C5 1.387(6) .
C4 H4 0.9500 .
C5 C6 1.511(5) .
C6 H6A 0.9900 .
C6 H6B 0.9900 .
C7 C9 1.513(5) .
C7 C8 1.530(5) .
C7 H7 1.0000 .
C8 H8A 0.9800 .
C8 H8B 0.9800 .
C8 H8C 0.9800 .
C9 C10 1.387(6) .
C9 C14 1.401(5) .
C10 C11 1.394(6) .
C10 H10 0.9500 .
C11 C12 1.388(6) .
C11 H11 0.9500 .
C12 C13 1.385(7) .
C12 H12 0.9500 .
C13 C14 1.385(6) .
C13 H13 0.9500 .
C14 H14 0.9500 .

loop_
_geom_torsion_atom_site_label_1
_geom_torsion_atom_site_label_2
_geom_torsion_atom_site_label_3
_geom_torsion_atom_site_label_4
_geom_torsion
_geom_torsion_site_symmetry_1
_geom_torsion_site_symmetry_2
_geom_torsion_site_symmetry_3
_geom_torsion_site_symmetry_4
C5 N1 C1 C2 0.0(7) . . . .
Co1 N1 C1 C2 -170.4(4) . . . .
N1 C1 C2 C3 0.7(9) . . . .
C1 C2 C3 C4 -0.9(8) . . . .
C2 C3 C4 C5 0.4(7) . . . .
C1 N1 C5 C4 -0.6(6) . . . .
Co1 N1 C5 C4 171.2(3) . . . .
C1 N1 C5 C6 175.4(4) . . . .
Co1 N1 C5 C6 -12.9(4) . . . .
C3 C4 C5 N1 0.3(6) . . . .
C3 C4 C5 C6 -175.4(4) . . . .
C7 N2 C6 C5 -152.7(3) . . . .
Co1 N2 C6 C5 -25.5(4) . . . .
N1 C5 C6 N2 26.7(5) . . . .
C4 C5 C6 N2 -157.4(4) . . . .
C6 N2 C7 C9 -54.0(4) . . . .
Co1 N2 C7 C9 -177.4(2) . . . .
C6 N2 C7 C8 -178.4(3) . . . .
Co1 N2 C7 C8 58.2(4) . . . .
N2 C7 C9 C10 -32.6(5) . . . .
C8 C7 C9 C10 90.7(4) . . . .
N2 C7 C9 C14 150.9(4) . . . .
C8 C7 C9 C14 -85.9(4) . . . .
C14 C9 C10 C11 0.2(6) . . . .
C7 C9 C10 C11 -176.4(3) . . . .
C9 C10 C11 C12 -0.3(6) . . . .
C10 C11 C12 C13 -0.1(6) . . . .
C11 C12 C13 C14 0.6(6) . . . .
C12 C13 C14 C9 -0.7(6) . . . .
C10 C9 C14 C13 0.3(6) . . . .
C7 C9 C14 C13 177.1(4) . . . .
